data_7062022
loop_
_publ_author_name
'Zorina-Tikhonova, Ekaterina N.'
'Matyukhina, Anna K.'
'Chistyakov, Aleksandr S.'
'Vologzhanina, Anna V.'
'Korlyukov, Alexander A.'
'Gogoleva, Natalia V.'
'Novikova, Veronika A.'
'Belova, Ekaterina V.'
'Ugolkova, Elena A.'
'Starikova, Alyona A.'
'Korchagin, Denis V.'
'Babeshkin, Konstantin A.'
'Efimov, Nikolay N.'
'Kiskin, Mikhail A.'
'Eremenko, Igor L.'

_publ_section_title
;
 Synthesis, structure, magnetic properties and thermal behaviour of
 Ba--MII (MII = Mn, Co, Cu, and Zn) allylmalonates
;
_journal_issue 44
_journal_name_full 'New Journal of Chemistry'
_journal_page_first 21245
_journal_page_last 21256
_journal_paper_doi 10.1039/D2NJ03751C
_journal_volume 46
_journal_year 2022
_chemical_formula_moiety 'C12 H18 Ba O11 Zn'
_chemical_formula_sum 'C12 H18 Ba O11 Zn'
_chemical_formula_weight 540.97
_space_group_crystal_system trigonal
_space_group_IT_number 148
_space_group_name_Hall '-R 3'
_space_group_name_H-M_alt 'R -3 :H'
_atom_sites_solution_hydrogens mixed
_atom_sites_solution_primary dual
_audit_creation_date 2021-02-08
_audit_creation_method
;
Olex2 1.2
(compiled 2018.05.29 svn.r3508 for OlexSys, GUI svn.r5506)
;
_audit_update_record
;
2022-04-20 deposited with the CCDC.	2022-09-29 downloaded from the CCDC.
;
_cell_angle_alpha 90
_cell_angle_beta 90
_cell_angle_gamma 120
_cell_formula_units_Z 18
_cell_length_a 24.7462(7)
_cell_length_b 24.7462(7)
_cell_length_c 14.3059(9)
_cell_measurement_reflns_used 9962
_cell_measurement_temperature 100
_cell_measurement_theta_max 33.45
_cell_measurement_theta_min 2.37
_cell_volume 7586.9(6)
_computing_molecular_graphics 'Olex2 (Dolomanov et al., 2009)'
_computing_publication_material 'Olex2 (Dolomanov et al., 2009)'
_computing_structure_refinement 'XL (Sheldrick, 2008)'
_computing_structure_solution 'ShelXT (Sheldrick, 2015)'
_diffrn_ambient_temperature 100
_diffrn_measured_fraction_theta_full 0.999
_diffrn_measured_fraction_theta_max 0.902
_diffrn_measurement_device_type 'Bruker Apex 2 CCD area detector'
_diffrn_measurement_method 'phi and omega scans'
_diffrn_radiation_monochromator graphite
_diffrn_radiation_type MoK\a
_diffrn_radiation_wavelength 0.71073
_diffrn_reflns_av_R_equivalents 0.0628
_diffrn_reflns_av_unetI/netI 0.0808
_diffrn_reflns_Laue_measured_fraction_full 0.999
_diffrn_reflns_Laue_measured_fraction_max 0.902
_diffrn_reflns_limit_h_max 34
_diffrn_reflns_limit_h_min -38
_diffrn_reflns_limit_k_max 38
_diffrn_reflns_limit_k_min -37
_diffrn_reflns_limit_l_max 21
_diffrn_reflns_limit_l_min -8
_diffrn_reflns_number 12694
_diffrn_reflns_point_group_measured_fraction_full 0.999
_diffrn_reflns_point_group_measured_fraction_max 0.902
_diffrn_reflns_theta_full 25.242
_diffrn_reflns_theta_max 33.720
_diffrn_reflns_theta_min 1.646
_exptl_absorpt_coefficient_mu 3.800
_exptl_absorpt_correction_T_max 0.3406
_exptl_absorpt_correction_T_min 0.2276
_exptl_absorpt_correction_type multi-scan
_exptl_absorpt_process_details
;
SADABS-2014/5 (Bruker,2014/5) was used for absorption correction.
wR2(int) was 0.1577 before and 0.0666 after correction.
The Ratio of minimum to maximum transmission is 0.6682.
The \l/2 correction factor is 0.00150.
;
_exptl_crystal_colour colourless
_exptl_crystal_colour_primary colourless
_exptl_crystal_density_diffrn 2.131
_exptl_crystal_description prism
_exptl_crystal_F_000 4752
_exptl_crystal_size_max 0.41
_exptl_crystal_size_mid 0.29
_exptl_crystal_size_min 0.18
_refine_diff_density_max 2.281
_refine_diff_density_min -1.981
_refine_diff_density_rms 0.197
_refine_ls_extinction_method none
_refine_ls_goodness_of_fit_ref 1.010
_refine_ls_hydrogen_treatment constr
_refine_ls_matrix_type full
_refine_ls_number_parameters 223
_refine_ls_number_reflns 6090
_refine_ls_number_restraints 6
_refine_ls_restrained_S_all 1.013
_refine_ls_R_factor_all 0.0609
_refine_ls_R_factor_gt 0.0434
_refine_ls_shift/su_max 0.002
_refine_ls_shift/su_mean 0.000
_refine_ls_structure_factor_coef Fsqd
_refine_ls_weighting_details 'w=1/[\s^2^(Fo^2^)+(0.0305P)^2^] where P=(Fo^2^+2Fc^2^)/3'
_refine_ls_weighting_scheme calc
_refine_ls_wR_factor_gt 0.0903
_refine_ls_wR_factor_ref 0.0955
_reflns_Friedel_coverage 0.000
_reflns_number_gt 4691
_reflns_number_total 6090
_reflns_threshold_expression 'I > 2\s(I)'
_cod_data_source_file d2nj03751c2.cif
_cod_data_source_block 4
_cod_depositor_comments 'Adding full bibliography for 7062021--7062024.cif.'
_cod_original_sg_symbol_H-M 'R -3'
_cod_database_code 7062022
_shelxl_version_number 2014-3
_shelx_space_group_comment
;
The symmetry employed for this shelxl refinement is uniquely defined
by the following loop, which should always be used as a source of
symmetry information in preference to the above space-group names.
They are only intended as comments.
;
_shelx_estimated_absorpt_t_max 0.548
_shelx_estimated_absorpt_t_min 0.305
_olex2_refinement_description
;
1. Others
 Fixed Sof: H5A(0.5) H5B(0.5) C6(0.5) H6A(0.5) H6B(0.5) C8(0.5) H8(0.5)
 C10(0.5) H10C(0.5) H10D(0.5) C11(0.5) H11(0.5) C12(0.5) H12A(0.5) H12B(0.5)
 C6A(0.5) H6AA(0.5) H6AB(0.5) C8A(0.5) H8A(0.5) C10A(0.5) H10E(0.5) H10F(0.5)
 C11A(0.5) H11C(0.5) C12A(0.5) H12C(0.5) H12D(0.5)
 Fixed Uiso: H9A(0.024) H9B(0.024) H10A(0.03) H10B(0.03) H11A(0.024)
 H11B(0.024) H2(0.035) H4A(0.049) H4B(0.049) H5A(0.069) H5B(0.069) H6A(0.082)
 H6B(0.082) H8(0.011) H10C(0.017) H10D(0.017) H11(0.028) H12A(0.048)
 H12B(0.048) H6AA(0.082) H6AB(0.082) H8A(0.018) H10E(0.027) H10F(0.027)
 H11C(0.034) H12C(0.066) H12D(0.066)
 Fixed X: Zn1(0.1667) Zn2(0.5) H9A(0.1489) H9B(0.1717) H10A(0.3826)
 H10B(0.4109) H11A(0.6048) H11B(0.5639) H2(0.2391) H4A(0.3233) H4B(0.2835)
 H5A(0.2149) H5B(0.2728) H6A(0.3049) H6B(0.2429) H8(0.5618) H10C(0.545)
 H10D(0.5462) H11(0.6521) H12A(0.6511) H12B(0.7118) H6AA(0.1895) H6AB(0.2014)
 H8A(0.5202) H10E(0.5535) H10F(0.5742) H11C(0.6602) H12C(0.6436) H12D(0.7064)
 Fixed Y: Zn1(0.3333) Zn2(0.5) H9A(0.4193) H9B(0.4049) H10A(0.3039)
 H10B(0.3748) H11A(0.5086) H11B(0.4835) H2(0.4617) H4A(0.523) H4B(0.4826)
 H5A(0.5213) H5B(0.5719) H6A(0.6141) H6B(0.6094) H8(0.442) H10C(0.4115)
 H10D(0.366) H11(0.48) H12A(0.3873) H12B(0.4489) H6AA(0.5096) H6AB(0.5705)
 H8A(0.4276) H10E(0.3732) H10F(0.4262) H11C(0.4957) H12C(0.3801) H12D(0.4487)
 Fixed Z: Zn1(0.3333) Zn2(0.5) H9A(0.2871) H9B(0.2098) H10A(0.3846)
 H10B(0.4037) H11A(0.4675) H11B(0.3887) H2(0.4203) H4A(0.5164) H4B(0.604)
 H5A(0.5872) H5B(0.5976) H6A(0.4905) H6B(0.5411) H8(0.5995) H10C(0.7942)
 H10D(0.7159) H11(0.7752) H12A(0.6709) H12B(0.7159) H6AA(0.47) H6AB(0.5325)
 H8A(0.7676) H10E(0.6668) H10F(0.5889) H11C(0.6909) H12C(0.7449) H12D(0.7607)
;
_olex2_submission_special_instructions 'No special instructions were received'

loop_
_space_group_symop_operation_xyz
'x, y, z'
'-y, x-y, z'
'-x+y, -x, z'
'x+2/3, y+1/3, z+1/3'
'-y+2/3, x-y+1/3, z+1/3'
'-x+y+2/3, -x+1/3, z+1/3'
'x+1/3, y+2/3, z+2/3'
'-y+1/3, x-y+2/3, z+2/3'
'-x+y+1/3, -x+2/3, z+2/3'
'-x, -y, -z'
'y, -x+y, -z'
'x-y, x, -z'
'-x+2/3, -y+1/3, -z+1/3'
'y+2/3, -x+y+1/3, -z+1/3'
'x-y+2/3, x+1/3, -z+1/3'
'-x+1/3, -y+2/3, -z+2/3'
'y+1/3, -x+y+2/3, -z+2/3'
'x-y+1/3, x+2/3, -z+2/3'

loop_
_atom_site_label
_atom_site_type_symbol
_atom_site_fract_x
_atom_site_fract_y
_atom_site_fract_z
_atom_site_U_iso_or_equiv
_atom_site_adp_type
_atom_site_occupancy
_atom_site_site_symmetry_order
_atom_site_calc_flag
_atom_site_refinement_flags_posn
_atom_site_refinement_flags_adp
_atom_site_refinement_flags_occupancy
_atom_site_disorder_assembly
_atom_site_disorder_group
Ba1 Ba 0.32554(2) 0.31053(2) 0.56339(2) 0.01301(6) Uani 1 1 d . . . . .
Zn1 Zn 0.1667 0.3333 0.3333 0.01302(12) Uani 1 2 d S T P . .
Zn2 Zn 0.5000 0.5000 0.5000 0.01469(13) Uani 1 2 d S T P . .
O1 O 0.14010(11) 0.35954(12) 0.45296(16) 0.0131(5) Uani 1 1 d . . . . .
O2 O 0.16158(13) 0.40034(14) 0.59433(17) 0.0218(6) Uani 1 1 d . . . . .
O3 O 0.25944(12) 0.37585(12) 0.37621(16) 0.0150(5) Uani 1 1 d . . . . .
O4 O 0.32369(12) 0.41371(12) 0.49666(17) 0.0170(5) Uani 1 1 d . . . . .
O5 O 0.45054(12) 0.41292(12) 0.56890(17) 0.0181(6) Uani 1 1 d . . . . .
O6 O 0.43011(15) 0.35152(13) 0.6916(2) 0.0315(8) Uani 1 1 d . . . . .
O7 O 0.54901(12) 0.53615(12) 0.61889(16) 0.0151(5) Uani 1 1 d . . . . .
O8 O 0.58523(13) 0.53613(13) 0.75922(17) 0.0188(6) Uani 1 1 d . . . . .
O9 O 0.17973(12) 0.41665(12) 0.26643(16) 0.0161(5) Uani 1 1 d . . . . .
H9A H 0.1489 0.4193 0.2871 0.024 Uiso 1 1 d R . . . .
H9B H 0.1717 0.4049 0.2098 0.024 Uiso 1 1 d R . . . .
O10 O 0.38300(13) 0.33845(13) 0.38697(17) 0.0202(6) Uani 1 1 d . . . . .
H10A H 0.3826 0.3039 0.3846 0.030 Uiso 1 1 d R . . . .
H10B H 0.4109 0.3748 0.4037 0.030 Uiso 1 1 d R . . . .
O11 O 0.56956(12) 0.48084(12) 0.44674(16) 0.0162(5) Uani 1 1 d . . . . .
H11A H 0.6048 0.5086 0.4675 0.024 Uiso 1 1 d R . . . .
H11B H 0.5639 0.4835 0.3887 0.024 Uiso 1 1 d R . . . .
C1 C 0.17742(17) 0.39701(18) 0.5130(2) 0.0148(7) Uani 1 1 d . . . . .
C2 C 0.24475(19) 0.4437(2) 0.4795(3) 0.0294(10) Uani 1 1 d . . . . .
H2 H 0.2391 0.4617 0.4203 0.035 Uiso 1 1 calc R . . . .
C3 C 0.27840(16) 0.40831(16) 0.4499(2) 0.0126(7) Uani 1 1 d . . . . .
C4 C 0.2804(2) 0.4979(2) 0.5414(4) 0.0412(12) Uani 1 1 d . . . . .
H4A H 0.3233 0.5230 0.5164 0.049 Uiso 1 1 calc R . . . .
H4B H 0.2835 0.4826 0.6040 0.049 Uiso 1 1 calc R . . . .
C5 C 0.2525(3) 0.5399(3) 0.5522(5) 0.0576(17) Uani 1 1 d . U . . .
H5A H 0.2149 0.5213 0.5872 0.069 Uiso 0.5 1 calc R . . A 1
H5B H 0.2728 0.5719 0.5976 0.069 Uiso 0.5 1 calc R . . B 2
C7 C 0.46685(19) 0.39900(18) 0.6448(3) 0.0239(9) Uani 1 1 d . . . . .
C9 C 0.55685(17) 0.50865(17) 0.6868(3) 0.0163(7) Uani 1 1 d . . . . .
C6 C 0.2678(7) 0.5913(7) 0.5262(9) 0.069(3) Uiso 0.5 1 d . . . C 1
H6A H 0.3049 0.6141 0.4905 0.082 Uiso 0.5 1 calc R . . C 1
H6B H 0.2429 0.6094 0.5411 0.082 Uiso 0.5 1 calc R . . C 1
C8 C 0.5408(3) 0.4401(3) 0.6601(5) 0.0091(12) Uiso 0.5 1 d . . . D 1
H8 H 0.5618 0.4420 0.5995 0.011 Uiso 0.5 1 calc R . . D 1
C10 C 0.5626(3) 0.4103(3) 0.7326(5) 0.0141(14) Uiso 0.5 1 d . . . D 1
H10C H 0.5450 0.4115 0.7942 0.017 Uiso 0.5 1 calc R . . D 1
H10D H 0.5462 0.3660 0.7159 0.017 Uiso 0.5 1 calc R . . D 1
C11 C 0.6325(4) 0.4422(4) 0.7404(6) 0.0235(17) Uiso 0.5 1 d . . . D 1
H11 H 0.6521 0.4800 0.7752 0.028 Uiso 0.5 1 calc R . . D 1
C12 C 0.6680(6) 0.4247(6) 0.7063(9) 0.040(3) Uiso 0.5 1 d . . . D 1
H12A H 0.6511 0.3873 0.6709 0.048 Uiso 0.5 1 calc R . . D 1
H12B H 0.7118 0.4489 0.7159 0.048 Uiso 0.5 1 calc R . . D 1
C6A C 0.2125(7) 0.5400(7) 0.5164(10) 0.069(3) Uiso 0.5 1 d . . . C 2
H6AA H 0.1895 0.5096 0.4700 0.082 Uiso 0.5 1 calc R . . C 2
H6AB H 0.2014 0.5705 0.5325 0.082 Uiso 0.5 1 calc R . . C 2
C8A C 0.5270(4) 0.4386(4) 0.6997(5) 0.0148(14) Uiso 0.5 1 d . . . D 2
H8A H 0.5202 0.4276 0.7676 0.018 Uiso 0.5 1 calc R . . D 2
C10A C 0.5717(4) 0.4187(4) 0.6571(6) 0.0223(16) Uiso 0.5 1 d . . . D 2
H10E H 0.5535 0.3732 0.6668 0.027 Uiso 0.5 1 calc R . . D 2
H10F H 0.5742 0.4262 0.5889 0.027 Uiso 0.5 1 calc R . . D 2
C11A C 0.6371(4) 0.4516(5) 0.6964(6) 0.0286(19) Uiso 0.5 1 d . . . D 2
H11C H 0.6602 0.4957 0.6909 0.034 Uiso 0.5 1 calc R . . D 2
C12A C 0.6650(7) 0.4242(8) 0.7379(9) 0.055(4) Uiso 0.5 1 d . . . D 2
H12C H 0.6436 0.3801 0.7449 0.066 Uiso 0.5 1 calc R . . D 2
H12D H 0.7064 0.4487 0.7607 0.066 Uiso 0.5 1 calc R . . D 2

loop_
_atom_site_aniso_label
_atom_site_aniso_U_11
_atom_site_aniso_U_22
_atom_site_aniso_U_33
_atom_site_aniso_U_23
_atom_site_aniso_U_13
_atom_site_aniso_U_12
Ba1 0.01318(11) 0.01198(11) 0.01394(10) 0.00088(7) -0.00087(7) 0.00633(9)
Zn1 0.0114(3) 0.0189(3) 0.0093(2) -0.0027(2) -0.0008(2) 0.0080(2)
Zn2 0.0122(3) 0.0168(3) 0.0103(2) -0.0035(2) -0.0010(2) 0.0037(2)
O1 0.0129(12) 0.0170(13) 0.0099(10) -0.0020(9) -0.0009(9) 0.0077(11)
O2 0.0240(15) 0.0310(17) 0.0121(12) -0.0058(11) -0.0029(11) 0.0151(14)
O3 0.0147(13) 0.0191(14) 0.0115(11) -0.0038(10) -0.0014(9) 0.0086(11)
O4 0.0147(13) 0.0134(13) 0.0182(12) 0.0020(10) -0.0065(10) 0.0035(11)
O5 0.0145(13) 0.0177(14) 0.0172(12) -0.0034(10) -0.0029(10) 0.0044(11)
O6 0.0343(18) 0.0135(15) 0.0404(18) 0.0016(13) -0.0196(14) 0.0073(14)
O7 0.0142(13) 0.0149(13) 0.0110(11) -0.0011(9) -0.0013(9) 0.0034(11)
O8 0.0197(14) 0.0208(14) 0.0130(12) 0.0008(10) -0.0027(10) 0.0079(12)
O9 0.0177(13) 0.0234(14) 0.0105(11) -0.0003(10) 0.0001(10) 0.0128(12)
O10 0.0280(16) 0.0172(14) 0.0168(12) -0.0049(10) -0.0039(11) 0.0123(13)
O11 0.0167(13) 0.0192(14) 0.0108(11) -0.0028(10) -0.0013(10) 0.0076(12)
C1 0.0160(18) 0.0176(18) 0.0150(15) -0.0023(13) -0.0031(13) 0.0116(16)
C2 0.013(2) 0.026(2) 0.045(3) -0.020(2) -0.0004(18) 0.0071(18)
C3 0.0107(16) 0.0099(16) 0.0140(15) -0.0004(12) 0.0012(13) 0.0028(14)
C4 0.034(3) 0.037(3) 0.055(3) -0.008(2) 0.005(2) 0.019(2)
C5 0.059(3) 0.043(3) 0.083(4) -0.001(3) 0.014(3) 0.035(3)
C7 0.021(2) 0.0115(18) 0.040(2) -0.0063(16) -0.0154(18) 0.0092(17)
C9 0.0127(18) 0.0125(17) 0.0214(17) 0.0000(14) -0.0018(14) 0.0046(15)

loop_
_atom_type_symbol
_atom_type_description
_atom_type_scat_dispersion_real
_atom_type_scat_dispersion_imag
_atom_type_scat_source
C C 0.0033 0.0016 'International Tables Vol C Tables 4.2.6.8 and 6.1.1.4'
H H 0.0000 0.0000 'International Tables Vol C Tables 4.2.6.8 and 6.1.1.4'
Ba Ba -0.3244 2.2819 'International Tables Vol C Tables 4.2.6.8 and 6.1.1.4'
O O 0.0106 0.0060 'International Tables Vol C Tables 4.2.6.8 and 6.1.1.4'
Zn Zn 0.2839 1.4301 'International Tables Vol C Tables 4.2.6.8 and 6.1.1.4'

loop_
_geom_angle_atom_site_label_1
_geom_angle_atom_site_label_2
_geom_angle_atom_site_label_3
_geom_angle
_geom_angle_site_symmetry_1
_geom_angle_site_symmetry_3
_geom_angle_publ_flag
Zn1 Ba1 H10A 91.9 5 . ?
Zn1 Ba1 H10B 115.4 5 . ?
O1 Ba1 Zn1 29.52(5) 11_556 5 ?
O1 Ba1 O3 60.31(7) 11_556 5 ?
O1 Ba1 O5 95.10(8) 11_556 . ?
O1 Ba1 O6 76.05(8) 11_556 . ?
O1 Ba1 O10 78.63(7) 11_556 . ?
O1 Ba1 H10A 62.5 11_556 . ?
O1 Ba1 H10B 87.0 11_556 . ?
O1 Ba1 C7 85.25(9) 11_556 . ?
O3 Ba1 Zn1 30.93(5) 5 5 ?
O3 Ba1 H10A 122.3 5 . ?
O3 Ba1 H10B 145.6 5 . ?
O3 Ba1 C7 93.91(9) 5 . ?
O4 Ba1 Zn1 177.69(5) . 5 ?
O4 Ba1 O1 151.16(7) . 11_556 ?
O4 Ba1 O3 148.53(7) . 5 ?
O4 Ba1 O5 72.49(8) . . ?
O4 Ba1 O6 108.68(7) . . ?
O4 Ba1 O8 73.27(8) . 14_456 ?
O4 Ba1 O10 72.58(8) . . ?
O4 Ba1 O10 74.31(8) . 5 ?
O4 Ba1 H10A 88.9 . . ?
O4 Ba1 H10B 64.7 . . ?
O4 Ba1 C7 90.62(9) . . ?
O5 Ba1 Zn1 105.67(6) . 5 ?
O5 Ba1 O3 116.34(7) . 5 ?
O5 Ba1 O6 45.04(8) . . ?
O5 Ba1 H10A 74.8 . . ?
O5 Ba1 H10B 51.9 . . ?
O5 Ba1 C7 22.51(9) . . ?
O6 Ba1 Zn1 69.05(6) . 5 ?
O6 Ba1 O3 71.46(8) . 5 ?
O6 Ba1 H10A 101.4 . . ?
O6 Ba1 H10B 91.6 . . ?
O6 Ba1 C7 22.53(9) . . ?
O8 Ba1 Zn1 108.02(6) 14_456 5 ?
O8 Ba1 O1 123.63(8) 14_456 11_556 ?
O8 Ba1 O3 85.45(7) 14_456 5 ?
O8 Ba1 O5 141.23(8) 14_456 . ?
O8 Ba1 O6 136.50(9) 14_456 . ?
O8 Ba1 O10 77.92(8) 14_456 5 ?
O8 Ba1 O10 117.88(8) 14_456 . ?
O8 Ba1 H10A 122.0 14_456 . ?
O8 Ba1 H10B 124.7 14_456 . ?
O8 Ba1 C7 144.59(9) 14_456 . ?
O10 Ba1 Zn1 108.14(6) . 5 ?
O10 Ba1 Zn1 103.97(6) 5 5 ?
O10 Ba1 O1 128.92(7) 5 11_556 ?
O10 Ba1 O3 138.82(8) . 5 ?
O10 Ba1 O3 78.81(8) 5 5 ?
O10 Ba1 O5 75.82(8) 5 . ?
O10 Ba1 O5 67.42(7) . . ?
O10 Ba1 O6 62.02(9) 5 . ?
O10 Ba1 O6 103.20(9) . . ?
O10 Ba1 O10 136.19(4) 5 . ?
O10 Ba1 H10A 16.6 . . ?
O10 Ba1 H10A 149.5 5 . ?
O10 Ba1 H10B 16.6 . . ?
O10 Ba1 H10B 120.1 5 . ?
O10 Ba1 C7 67.30(10) 5 . ?
O10 Ba1 C7 85.14(10) . . ?
H10A Ba1 H10B 30.3 . . ?
C7 Ba1 Zn1 87.27(7) . 5 ?
C7 Ba1 H10A 88.0 . . ?
C7 Ba1 H10B 71.4 . . ?
Ba1 Zn1 Ba1 180.0 9_554 12_556 ?
O1 Zn1 Ba1 41.93(7) . 12_556 ?
O1 Zn1 Ba1 138.07(7) . 9_554 ?
O1 Zn1 Ba1 138.07(7) 16 12_556 ?
O1 Zn1 Ba1 41.93(7) 16 9_554 ?
O1 Zn1 O1 180.0 16 . ?
O1 Zn1 O3 92.35(9) 16 16 ?
O1 Zn1 O3 87.64(9) 16 . ?
O1 Zn1 O3 87.64(9) . 16 ?
O1 Zn1 O3 92.36(9) . . ?
O1 Zn1 O9 90.78(9) . 16 ?
O1 Zn1 O9 90.78(9) 16 . ?
O1 Zn1 O9 89.22(9) . . ?
O1 Zn1 O9 89.22(9) 16 16 ?
O3 Zn1 Ba1 134.05(7) 16 9_554 ?
O3 Zn1 Ba1 45.95(7) . 9_554 ?
O3 Zn1 Ba1 134.05(7) . 12_556 ?
O3 Zn1 Ba1 45.95(7) 16 12_556 ?
O3 Zn1 O3 180.0 . 16 ?
O3 Zn1 O9 87.28(10) . 16 ?
O3 Zn1 O9 92.72(10) . . ?
O3 Zn1 O9 87.28(10) 16 . ?
O3 Zn1 O9 92.72(10) 16 16 ?
O9 Zn1 Ba1 84.06(7) 16 9_554 ?
O9 Zn1 Ba1 95.93(7) 16 12_556 ?
O9 Zn1 Ba1 95.93(7) . 9_554 ?
O9 Zn1 Ba1 84.07(7) . 12_556 ?
O9 Zn1 O9 180.0 16 . ?
O5 Zn2 O5 180.0 . 10_666 ?
O5 Zn2 O11 93.43(10) . . ?
O5 Zn2 O11 86.57(10) 10_666 . ?
O5 Zn2 O11 93.43(10) 10_666 10_666 ?
O5 Zn2 O11 86.57(10) . 10_666 ?
O7 Zn2 O5 88.41(10) 10_666 10_666 ?
O7 Zn2 O5 91.59(10) . 10_666 ?
O7 Zn2 O5 88.41(10) . . ?
O7 Zn2 O5 91.59(10) 10_666 . ?
O7 Zn2 O7 180.0 10_666 . ?
O7 Zn2 O11 88.48(10) . 10_666 ?
O7 Zn2 O11 91.52(10) 10_666 10_666 ?
O7 Zn2 O11 88.48(10) 10_666 . ?
O7 Zn2 O11 91.52(10) . . ?
O11 Zn2 O11 180.0 . 10_666 ?
Zn1 O1 Ba1 108.56(9) . 12_556 ?
C1 O1 Ba1 125.0(2) . 12_556 ?
C1 O1 Zn1 124.6(2) . . ?
Zn1 O3 Ba1 103.13(9) . 9_554 ?
C3 O3 Ba1 134.8(2) . 9_554 ?
C3 O3 Zn1 122.1(2) . . ?
C3 O4 Ba1 121.0(2) . . ?
Zn2 O5 Ba1 135.17(12) . . ?
C7 O5 Ba1 97.7(2) . . ?
C7 O5 Zn2 125.2(2) . . ?
C7 O6 Ba1 95.2(2) . . ?
C9 O7 Zn2 129.2(2) . . ?
C9 O8 Ba1 125.8(2) . 15_556 ?
Zn1 O9 H9A 102.0 . . ?
Zn1 O9 H9B 101.5 . . ?
H9A O9 H9B 107.0 . . ?
Ba1 O10 Ba1 120.36(10) 9_554 . ?
Ba1 O10 H10A 92.2 . . ?
Ba1 O10 H10A 105.9 9_554 . ?
Ba1 O10 H10B 92.9 . . ?
Ba1 O10 H10B 112.0 9_554 . ?
H10A O10 H10B 132.2 . . ?
Zn2 O11 H11A 108.2 . . ?
Zn2 O11 H11B 98.5 . . ?
H11A O11 H11B 114.9 . . ?
O1 C1 C2 117.0(3) . . ?
O2 C1 O1 123.1(3) . . ?
O2 C1 C2 119.7(3) . . ?
C1 C2 H2 104.8 . . ?
C3 C2 C1 110.2(3) . . ?
C3 C2 H2 104.8 . . ?
C4 C2 C1 115.0(4) . . ?
C4 C2 H2 104.8 . . ?
C4 C2 C3 115.8(4) . . ?
O3 C3 C2 117.1(3) . . ?
O4 C3 O3 122.7(3) . . ?
O4 C3 C2 120.1(3) . . ?
C2 C4 H4A 108.6 . . ?
C2 C4 H4B 108.6 . . ?
C2 C4 C5 114.5(5) . . ?
H4A C4 H4B 107.6 . . ?
C5 C4 H4A 108.6 . . ?
C5 C4 H4B 108.6 . . ?
C4 C5 H5A 113.2 . . ?
C4 C5 H5B 114.2 . . ?
C6 C5 C4 133.6(10) . . ?
C6 C5 H5A 113.2 . . ?
C6A C5 C4 131.6(11) . . ?
C6A C5 H5B 114.2 . . ?
O5 C7 Ba1 59.8(2) . . ?
O5 C7 C8 111.2(4) . . ?
O5 C7 C8A 127.4(4) . . ?
O6 C7 Ba1 62.2(2) . . ?
O6 C7 O5 122.0(4) . . ?
O6 C7 C8 125.6(4) . . ?
O6 C7 C8A 110.0(4) . . ?
C8 C7 Ba1 166.3(3) . . ?
C8A C7 Ba1 169.8(4) . . ?
O7 C9 C8 111.7(4) . . ?
O7 C9 C8A 126.5(4) . . ?
O8 C9 O7 123.0(4) . . ?
O8 C9 C8 123.8(4) . . ?
O8 C9 C8A 110.0(4) . . ?
C5 C6 H6A 120.0 . . ?
C5 C6 H6B 120.0 . . ?
H6A C6 H6B 120.0 . . ?
C7 C8 H8 108.2 . . ?
C9 C8 C7 108.0(4) . . ?
C9 C8 H8 108.2 . . ?
C10 C8 C7 110.7(5) . . ?
C10 C8 C9 113.3(5) . . ?
C10 C8 H8 108.2 . . ?
C8 C10 H10C 109.0 . . ?
C8 C10 H10D 109.0 . . ?
H10C C10 H10D 107.8 . . ?
C11 C10 C8 112.9(6) . . ?
C11 C10 H10C 109.0 . . ?
C11 C10 H10D 109.0 . . ?
C10 C11 H11 116.3 . . ?
C12 C11 C10 127.5(9) . . ?
C12 C11 H11 116.3 . . ?
C11 C12 H12A 120.0 . . ?
C11 C12 H12B 120.0 . . ?
H12A C12 H12B 120.0 . . ?
C5 C6A H6AA 120.0 . . ?
C5 C6A H6AB 120.0 . . ?
H6AA C6A H6AB 120.0 . . ?
C7 C8A H8A 110.3 . . ?
C7 C8A C10A 102.5(6) . . ?
C9 C8A C7 115.5(5) . . ?
C9 C8A H8A 110.3 . . ?
C9 C8A C10A 107.5(6) . . ?
C10A C8A H8A 110.3 . . ?
C8A C10A H10E 108.5 . . ?
C8A C10A H10F 108.5 . . ?
H10E C10A H10F 107.5 . . ?
C11A C10A C8A 115.3(7) . . ?
C11A C10A H10E 108.5 . . ?
C11A C10A H10F 108.5 . . ?
C10A C11A H11C 117.2 . . ?
C12A C11A C10A 125.7(11) . . ?
C12A C11A H11C 117.2 . . ?
C11A C12A H12C 120.0 . . ?
C11A C12A H12D 120.0 . . ?
H12C C12A H12D 120.0 . . ?

loop_
_geom_bond_atom_site_label_1
_geom_bond_atom_site_label_2
_geom_bond_distance
_geom_bond_site_symmetry_2
_geom_bond_publ_flag
Ba1 Zn1 3.9471(2) 5 ?
Ba1 O1 2.782(2) 11_556 ?
Ba1 O3 2.913(2) 5 ?
Ba1 O4 2.748(3) . ?
Ba1 O5 2.856(3) . ?
Ba1 O6 2.910(3) . ?
Ba1 O8 2.774(3) 14_456 ?
Ba1 O10 2.777(3) 5 ?
Ba1 O10 2.808(3) . ?
Ba1 H10A 2.9655 . ?
Ba1 H10B 2.9749 . ?
Ba1 C7 3.275(4) . ?
Zn1 Ba1 3.9472(2) 9_554 ?
Zn1 Ba1 3.9471(2) 12_556 ?
Zn1 O1 2.051(2) . ?
Zn1 O1 2.051(2) 16 ?
Zn1 O3 2.083(2) 16 ?
Zn1 O3 2.083(2) . ?
Zn1 O9 2.146(3) . ?
Zn1 O9 2.146(3) 16 ?
Zn2 O5 2.116(3) . ?
Zn2 O5 2.116(3) 10_666 ?
Zn2 O7 2.020(2) 10_666 ?
Zn2 O7 2.020(2) . ?
Zn2 O11 2.141(3) 10_666 ?
Zn2 O11 2.141(3) . ?
O1 Ba1 2.782(2) 12_556 ?
O1 C1 1.263(4) . ?
O2 C1 1.243(4) . ?
O3 Ba1 2.913(2) 9_554 ?
O3 C3 1.265(4) . ?
O4 C3 1.253(4) . ?
O5 C7 1.265(5) . ?
O6 C7 1.260(5) . ?
O7 C9 1.255(4) . ?
O8 Ba1 2.774(3) 15_556 ?
O8 C9 1.246(4) . ?
O9 H9A 0.8497 . ?
O9 H9B 0.8502 . ?
O10 Ba1 2.777(3) 9_554 ?
O10 H10A 0.8499 . ?
O10 H10B 0.8501 . ?
O11 H11A 0.8498 . ?
O11 H11B 0.8500 . ?
C1 C2 1.554(6) . ?
C2 H2 1.0000 . ?
C2 C3 1.539(5) . ?
C2 C4 1.476(6) . ?
C4 H4A 0.9900 . ?
C4 H4B 0.9900 . ?
C4 C5 1.515(7) . ?
C5 H5A 0.9500 . ?
C5 H5B 0.9500 . ?
C5 C6 1.190(15) . ?
C5 C6A 1.117(15) . ?
C7 C8 1.603(8) . ?
C7 C8A 1.528(8) . ?
C9 C8 1.582(8) . ?
C9 C8A 1.518(8) . ?
C6 H6A 0.9500 . ?
C6 H6B 0.9500 . ?
C8 H8 1.0000 . ?
C8 C10 1.520(9) . ?
C10 H10C 0.9900 . ?
C10 H10D 0.9900 . ?
C10 C11 1.506(11) . ?
C11 H11 0.9500 . ?
C11 C12 1.257(16) . ?
C12 H12A 0.9500 . ?
C12 H12B 0.9500 . ?
C6A H6AA 0.9500 . ?
C6A H6AB 0.9500 . ?
C8A H8A 1.0000 . ?
C8A C10A 1.544(11) . ?
C10A H10E 0.9900 . ?
C10A H10F 0.9900 . ?
C10A C11A 1.509(12) . ?
C11A H11C 0.9500 . ?
C11A C12A 1.326(18) . ?
C12A H12C 0.9500 . ?
C12A H12D 0.9500 . ?
